data_2004943
loop_
_publ_author_name
'Blake, A. J.'
'Radek, C.'
'Schr\"oder, M.'

_publ_section_title
;Tris(1,4,7,10-tetraoxa-13,16-dithiacyclooctadecane-<i>S</i>,<i>S</i>')ruthenium(II)
 Bis(hexafluorophosphate)--Water--Methanol (1/2/1)
;
_journal_issue 6
_journal_name_full 'Acta Crystallographica Section C'
_journal_page_first 1401
_journal_page_last 1403
_journal_paper_doi 10.1107/S0108270196001497
_journal_volume 52
_journal_year 1996
_chemical_formula_iupac '[Ru (C12 H24 O4 S2)3](P F6)2, 2H2 O1, C1 H4 O1'
_chemical_formula_moiety 'C36 H72 O12 S6 Ru 2+,2(P F6 -),2(H2 O),C H3 O H'
_chemical_formula_sum 'C37 H80 F12 O15 P2 Ru S6'
_chemical_formula_weight 1348.19
_chemical_name_systematic
;
Tris(1,4,7,10-tetraoxa-13,16-dithiacyclooctadecane)ruthenium(II)
bis(hexafluorophosphate) dihydrate methanol solvate
;
_space_group_IT_number 148
_symmetry_cell_setting trigonal
_symmetry_space_group_name_Hall '-R 3'
_symmetry_space_group_name_H-M 'R -3 :H'
_audit_creation_method SHELXL
_cell_angle_alpha 90
_cell_angle_beta 90
_cell_angle_gamma 120
_cell_formula_units_Z 6
_cell_length_a 18.629(2)
_cell_length_b 18.629(2)
_cell_length_c 29.863(5)
_cell_measurement_reflns_used 28
_cell_measurement_temperature 150.0(2)
_cell_measurement_theta_max 16
_cell_measurement_theta_min 15
_cell_volume 8975(2)
_computing_cell_refinement DIF4
_computing_data_collection 'DIF4 (Stoe & Cie, 1990a)'
_computing_data_reduction 'REDU4 (Stoe & Cie, 1990b)'
_computing_molecular_graphics 'SHELXTL/PC (Sheldrick, 1992)'
_computing_publication_material SHELXL93
_computing_structure_refinement 'SHELXL93 (Sheldrick, 1993)'
_computing_structure_solution 'SHELX76 (Sheldrick, 1976)'
_diffrn_ambient_temperature 150.0(2)
_diffrn_measurement_device 'Stoe Stadi-4 four-circle'
_diffrn_measurement_method 'learnt-profile (Clegg, 1981)'
_diffrn_radiation_monochromator graphite
_diffrn_radiation_source 'fine-focus sealed tube'
_diffrn_radiation_type MoK\a
_diffrn_radiation_wavelength 0.71073
_diffrn_reflns_av_R_equivalents 0.0241
_diffrn_reflns_av_sigmaI/netI 0.0202
_diffrn_reflns_limit_h_max 19
_diffrn_reflns_limit_h_min -16
_diffrn_reflns_limit_k_max 20
_diffrn_reflns_limit_k_min -15
_diffrn_reflns_limit_l_max 32
_diffrn_reflns_limit_l_min 0
_diffrn_reflns_number 3380
_diffrn_reflns_theta_max 22.49
_diffrn_reflns_theta_min 2.62
_diffrn_standards_decay_% none
_diffrn_standards_interval_time 60
_diffrn_standards_number 3
_exptl_absorpt_coefficient_mu 0.617
_exptl_absorpt_correction_type none
_exptl_crystal_colour yellow
_exptl_crystal_density_diffrn 1.496
_exptl_crystal_density_meas 1.49
_exptl_crystal_density_method flotation
_exptl_crystal_description tablet
_exptl_crystal_F_000 4200
_exptl_crystal_size_max 0.74
_exptl_crystal_size_mid 0.62
_exptl_crystal_size_min 0.39
_refine_diff_density_max 0.55
_refine_diff_density_min -0.40
_refine_ls_extinction_method none
_refine_ls_goodness_of_fit_all 1.039
_refine_ls_goodness_of_fit_obs 1.052
_refine_ls_hydrogen_treatment
;
H atoms riding with U~iso~(H) = 1.2U~eq~(C); water and methanol
H atoms not located
;
_refine_ls_matrix_type full
_refine_ls_number_parameters 224
_refine_ls_number_reflns 2577
_refine_ls_number_restraints 0
_refine_ls_restrained_S_all 1.251
_refine_ls_restrained_S_obs 1.052
_refine_ls_R_factor_all 0.0453
_refine_ls_R_factor_obs 0.0361
_refine_ls_shift/esd_max 0.30
_refine_ls_shift/esd_mean 0.009
_refine_ls_structure_factor_coef Fsqd
_refine_ls_weighting_scheme
;
calc w = 1/[\s^2^(F~o~^2^) + (0.060P)^2^ + 42.41P]
where P = (F~o~^2^ + 2F~c~^2^)/3
;
_refine_ls_wR_factor_all 0.1275
_refine_ls_wR_factor_obs 0.1002
_reflns_number_observed 2270
_reflns_number_total 2608
_reflns_observed_criterion >2sigma(I)
_cod_data_source_file ab1354.cif
_cod_data_source_block rusoox
_cod_depositor_comments
;
 Marking attached hydrogen atoms.

 Antanas Vaitkus,
 2017-01-27
;
_cod_original_sg_symbol_H-M R-3
_cod_database_code 2004943

loop_
_symmetry_equiv_pos_as_xyz
'x, y, z'
'-y, x-y, z'
'-x+y, -x, z'
'x+2/3, y+1/3, z+1/3'
'-y+2/3, x-y+1/3, z+1/3'
'-x+y+2/3, -x+1/3, z+1/3'
'x+1/3, y+2/3, z+2/3'
'-y+1/3, x-y+2/3, z+2/3'
'-x+y+1/3, -x+2/3, z+2/3'
'-x, -y, -z'
'y, -x+y, -z'
'x-y, x, -z'
'-x+2/3, -y+1/3, -z+1/3'
'y+2/3, -x+y+1/3, -z+1/3'
'x-y+2/3, x+1/3, -z+1/3'
'-x+1/3, -y+2/3, -z+2/3'
'y+1/3, -x+y+2/3, -z+2/3'
'x-y+1/3, x+2/3, -z+2/3'

loop_
_atom_site_aniso_label
_atom_site_aniso_U_11
_atom_site_aniso_U_22
_atom_site_aniso_U_33
_atom_site_aniso_U_12
_atom_site_aniso_U_13
_atom_site_aniso_U_23
Ru 0.0281(2) 0.0281(2) 0.0177(3) 0.01405(12) 0.000 0.000
S1 0.0347(5) 0.0343(5) 0.0237(5) 0.0171(4) 0.0044(4) -0.0009(4)
C2 0.044(2) 0.047(2) 0.025(2) 0.030(2) 0.006(2) 0.005(2)
C3 0.034(2) 0.050(2) 0.028(2) 0.026(2) 0.007(2) 0.005(2)
S4 0.0302(5) 0.0318(5) 0.0228(5) 0.0153(4) -0.0002(4) 0.0017(4)
C5 0.032(2) 0.036(2) 0.023(2) 0.017(2) 0.003(2) 0.005(2)
C6 0.040(2) 0.041(2) 0.023(2) 0.022(2) -0.001(2) 0.000(2)
O7 0.0328(14) 0.0355(14) 0.0324(14) 0.0152(12) -0.0019(11) 0.0007(11)
C8 0.042(2) 0.041(2) 0.034(2) 0.021(2) -0.006(2) 0.000(2)
C9 0.044(2) 0.051(3) 0.038(2) 0.027(2) -0.005(2) -0.004(2)
O10 0.048(2) 0.060(2) 0.041(2) 0.035(2) 0.0006(13) -0.0028(14)
C11 0.048(3) 0.052(3) 0.054(3) 0.030(2) 0.007(2) 0.001(2)
C12 0.057(3) 0.048(3) 0.044(3) 0.028(2) 0.013(2) 0.007(2)
O13 0.062(2) 0.043(2) 0.039(2) 0.029(2) 0.0110(14) 0.0031(13)
C14 0.057(3) 0.052(3) 0.034(2) 0.032(2) 0.011(2) 0.001(2)
C15 0.048(3) 0.043(2) 0.038(2) 0.020(2) 0.019(2) 0.008(2)
O16 0.046(2) 0.0343(15) 0.039(2) 0.0176(13) 0.0122(13) -0.0009(12)
C17 0.045(2) 0.053(3) 0.031(2) 0.020(2) 0.005(2) -0.009(2)
C18 0.044(2) 0.048(2) 0.022(2) 0.025(2) 0.005(2) 0.003(2)
P1 0.0332(8) 0.0332(8) 0.0214(12) 0.0166(4) 0.000 0.000
F11 0.0497(13) 0.0416(12) 0.0333(11) 0.0241(11) -0.0006(11) -0.0087(10)
P2 0.0433(9) 0.0401(9) 0.0800(13) 0.0218(8) 0.0293(9) 0.0223(8)
F21 0.054(2) 0.066(2) 0.113(3) 0.019(2) 0.011(2) 0.017(2)
F22 0.083(2) 0.073(2) 0.088(2) 0.032(2) 0.036(2) 0.035(2)
F23 0.074(2) 0.050(2) 0.142(3) 0.035(2) 0.050(2) 0.018(2)

loop_
_atom_site_label
_atom_site_occupancy
_atom_site_fract_x
_atom_site_fract_y
_atom_site_fract_z
_atom_site_U_iso_or_equiv
_atom_site_thermal_displace_type
_atom_site_calc_flag
_atom_site_refinement_flags
_atom_site_type_symbol
_atom_site_attached_hydrogens
Ru 1 0 0 .212934(15) .0246(2) Uani d S Ru 0
S1 1 -.03570(6) .08846(6) .25311(3) .0310(3) Uani d . S 0
C2 1 -0.1241(2) .0783(2) .22131(12) .0350(9) Uani d . C 0
H2A 1 -0.1563(2) .0956(2) .24036(12) .042 Uiso calc R H 0
H2B 1 -0.1036(2) .1158(2) .19508(12) .042 Uiso calc R H 0
C3 1 -0.1797(2) -.0089(2) .20558(13) .0352(9) Uani d . C 0
H3A 1 -0.2260(2) -.0115(2) .18801(13) .042 Uiso calc R H 0
H3B 1 -0.2034(2) -.0459(2) .23180(13) .042 Uiso calc R H 0
S4 1 -0.12261(5) -.04416(5) .17105(3) .0284(3) Uani d . S 0
C5 1 -0.1080(2) .0156(2) .11998(11) .0304(8) Uani d . C 0
H5A 1 -0.1003(2) .0706(2) .12793(11) .036 Uiso calc R H 0
H5B 1 -.0573(2) .0244(2) .10445(11) .036 Uiso calc R H 0
C6 1 -0.1817(2) -.0284(2) .08861(12) .0341(9) Uani d . C 0
H6A 1 -0.1685(2) .0024(2) .05999(12) .041 Uiso calc R H 0
H6B 1 -0.1909(2) -.0845(2) .08209(12) .041 Uiso calc R H 0
O7 1 -0.25629(15) -.0360(2) .10615(8) .0344(6) Uani d . O 0
C8 1 -0.2629(2) .0368(2) .09855(13) .0388(9) Uani d . C 0
H8A 1 -0.2717(2) .0420(2) .06631(13) .047 Uiso calc R H 0
H8B 1 -0.2112(2) .0869(2) .10801(13) .047 Uiso calc R H 0
C9 1 -0.3345(3) .0285(3) .12513(13) .0429(10) Uani d . C 0
H9A 1 -0.3493(3) .0701(3) .11508(13) .051 Uiso calc R H 0
H9B 1 -0.3833(3) -.0274(3) .12084(13) .051 Uiso calc R H 0
O10 1 -0.3113(2) .0412(2) .17101(9) .0463(7) Uani d . O 0
C11 1 -0.3774(3) .0283(3) .19959(15) .0492(11) Uani d . C 0
H11A 1 -0.4263(3) -.0266(3) .19336(15) .059 Uiso calc R H 0
H11B 1 -0.3929(3) .0711(3) .19372(15) .059 Uiso calc R H 0
C12 1 -0.3526(3) .0325(3) .24726(14) .0489(11) Uani d . C 0
H12A 1 -0.4013(3) .0164(3) .26675(14) .059 Uiso calc R H 0
H12B 1 -0.3328(3) -.0072(3) .25246(14) .059 Uiso calc R H 0
O13 1 -0.2887(2) .1141(2) .25859(9) .0466(7) Uani d . O 0
C14 1 -0.2766(3) .1267(3) .30565(13) .0454(10) Uani d . C 0
H14A 1 -0.3316(3) .1005(3) .32030(13) .054 Uiso calc R H 0
H14B 1 -0.2490(3) .1869(3) .31168(13) .054 Uiso calc R H 0
C15 1 -0.2263(3) .0931(3) .32697(14) .0441(10) Uani d . C 0
H15A 1 -0.2328(3) .0917(3) .35992(14) .053 Uiso calc R H 0
H15B 1 -0.2461(3) .0359(3) .31638(14) .053 Uiso calc R H 0
O16 1 -0.1412(2) .1448(2) .31542(9) .0410(7) Uani d . O 0
C17 1 -.0892(3) .1173(3) .33456(14) .0450(10) Uani d . C 0
H17A 1 -0.1097(3) .0956(3) .36496(14) .054 Uiso calc R H 0
H17B 1 -.0325(3) .1655(3) .33770(14) .054 Uiso calc R H 0
C18 1 -.0846(3) .0502(3) .30735(12) .0373(9) Uani d . C 0
H18A 1 -0.1413(3) .0030(3) .30280(12) .045 Uiso calc R H 0
H18B 1 -.0528(3) .0299(3) .32439(12) .045 Uiso calc R H 0
P1 1 0 0 0 .0292(5) Uani d S P 0
F11 1 .00286(14) .07149(13) .03095(7) .0409(5) Uani d . F 0
P2 1 0 .5 0 .0540(5) Uani d S P 0
F21 1 .0927(2) .5565(2) .01702(12) .0826(9) Uani d . F 0
F22 1 -.0266(2) .4535(2) .04606(11) .0844(10) Uani d . F 0
F23 1 -.0216(2) .5671(2) .01779(13) .0868(11) Uani d . F 0
O1W 1 .3333 .6667 .0703(4) .158(4) Uiso d S O 2
O2W .33 .5770(13) .8251(13) .1388(7) .150(7) Uiso d P O 2
O1M .33 .4050(12) .8616(12) .1196(6) .135(6) Uiso d P O 1
C2M .33 .4388(15) .8224(15) .1073(8) .110(7) Uiso d P C 3

loop_
_atom_type_symbol
_atom_type_description
_atom_type_scat_dispersion_real
_atom_type_scat_dispersion_imag
_atom_type_scat_source
C C 0.0033 0.0016 'International Tables Vol C Tables 4.2.6.8 and 6.1.1.4'
H H 0.0000 0.0000 'International Tables Vol C Tables 4.2.6.8 and 6.1.1.4'
O O 0.0106 0.0060 'International Tables Vol C Tables 4.2.6.8 and 6.1.1.4'
F F 0.0171 0.0103 'International Tables Vol C Tables 4.2.6.8 and 6.1.1.4'
P P 0.1023 0.0942 'International Tables Vol C Tables 4.2.6.8 and 6.1.1.4'
S S 0.1246 0.1234 'International Tables Vol C Tables 4.2.6.8 and 6.1.1.4'
Ru Ru -1.2594 0.8363 'International Tables Vol C Tables 4.2.6.8 and 6.1.1.4'

loop_
_geom_angle_atom_site_label_1
_geom_angle_atom_site_label_2
_geom_angle_atom_site_label_3
_geom_angle_site_symmetry_1
_geom_angle_site_symmetry_3
_geom_angle
_geom_angle_publ_flag
S4 Ru S4 2 3 94.55(3) n
S4 Ru S4 2 . 94.55(3) y
S4 Ru S4 3 . 94.55(3) n
S4 Ru S1 2 . 175.66(3) y
S4 Ru S1 3 . 81.35(3) n
S4 Ru S1 . . 87.24(3) y
S4 Ru S1 2 3 81.36(3) n
S4 Ru S1 3 3 87.25(3) n
S4 Ru S1 . 3 175.66(3) n
S1 Ru S1 . 3 96.94(3) n
S4 Ru S1 2 2 87.24(3) n
S4 Ru S1 3 2 175.66(3) n
S4 Ru S1 . 2 81.36(3) y
S1 Ru S1 . 2 96.94(3) y
S1 Ru S1 3 2 96.93(3) n
C18 S1 C2 . . 100.0(2) y
C18 S1 Ru . . 115.80(13) n
C2 S1 Ru . . 102.45(12) n
C3 C2 S1 . . 111.9(3) y
C2 C3 S4 . . 110.9(3) y
C3 S4 C5 . . 100.8(2) y
C3 S4 Ru . . 102.22(13) n
C5 S4 Ru . . 113.98(12) n
C6 C5 S4 . . 111.5(2) y
O7 C6 C5 . . 113.6(3) y
C6 O7 C8 . . 112.8(3) y
O7 C8 C9 . . 108.2(3) y
O10 C9 C8 . . 108.3(3) y
C11 O10 C9 . . 112.7(3) y
O10 C11 C12 . . 110.3(4) y
O13 C12 C11 . . 110.8(3) y
C14 O13 C12 . . 112.9(3) y
O13 C14 C15 . . 115.4(3) y
O16 C15 C14 . . 109.3(3) y
C17 O16 C15 . . 112.8(3) y
O16 C17 C18 . . 114.0(3) y
C17 C18 S1 . . 112.0(3) y
F11 P1 F11 . 10 180.0 n
F11 P1 F11 . 2 89.96(11) n
F11 P1 F11 10 2 90.04(11) n
F11 P1 F11 . 12 90.04(11) n
F11 P1 F11 10 12 89.96(11) n
F11 P1 F11 2 12 90.04(11) n
F11 P1 F11 . 3 89.96(11) n
F11 P1 F11 10 3 90.04(11) n
F11 P1 F11 2 3 89.96(11) n
F11 P1 F11 12 3 180.0 n
F11 P1 F11 . 11 90.04(11) n
F11 P1 F11 10 11 89.96(11) n
F11 P1 F11 2 11 180.0 n
F11 P1 F11 12 11 89.96(11) n
F11 P1 F11 3 11 90.04(11) n
F22 P2 F22 10_565 . 180.0 n
F22 P2 F23 10_565 10_565 90.4(2) n
F22 P2 F23 . 10_565 89.6(2) n
F22 P2 F23 10_565 . 89.6(2) n
F22 P2 F23 . . 90.4(2) n
F23 P2 F23 10_565 . 180.0 n
F22 P2 F21 10_565 . 88.6(2) n
F22 P2 F21 . . 91.4(2) n
F23 P2 F21 10_565 . 90.5(2) n
F23 P2 F21 . . 89.5(2) n
F22 P2 F21 10_565 10_565 91.4(2) n
F22 P2 F21 . 10_565 88.6(2) n
F23 P2 F21 10_565 10_565 89.5(2) n
F23 P2 F21 . 10_565 90.5(2) n
F21 P2 F21 . 10_565 180.0 n

loop_
_geom_bond_atom_site_label_1
_geom_bond_atom_site_label_2
_geom_bond_site_symmetry_2
_geom_bond_distance
_geom_bond_publ_flag
Ru S4 2 2.3620(9) n
Ru S4 3 2.3620(9) n
Ru S1 . 2.3859(9) y
Ru S4 . 2.3620(9) y
Ru S1 3 2.3859(9) n
Ru S1 2 2.3859(9) n
S1 C18 . 1.820(4) y
S1 C2 . 1.827(4) y
C2 C3 . 1.500(6) y
C3 S4 . 1.824(4) y
S4 C5 . 1.827(3) y
C5 C6 . 1.520(5) y
C6 O7 . 1.424(4) y
O7 C8 . 1.440(5) y
C8 C9 . 1.492(6) y
C9 O10 . 1.421(5) y
O10 C11 . 1.416(5) y
C11 C12 . 1.487(6) y
C12 O13 . 1.426(5) y
O13 C14 . 1.424(5) y
C14 C15 . 1.503(6) y
C15 O16 . 1.425(5) y
O16 C17 . 1.423(5) y
C17 C18 . 1.528(6) y
P1 F11 . 1.600(2) n
P1 F11 10 1.600(2) n
P1 F11 2 1.600(2) n
P1 F11 12 1.600(2) n
P1 F11 3 1.600(2) n
P1 F11 11 1.600(2) n
P2 F22 10_565 1.568(3) n
P2 F22 . 1.568(3) n
P2 F23 10_565 1.584(3) n
P2 F23 . 1.584(3) n
P2 F21 . 1.591(3) n
P2 F21 10_565 1.591(3) n
O1M C2M . 1.24(3) n

loop_
_geom_torsion_atom_site_label_1
_geom_torsion_atom_site_label_2
_geom_torsion_atom_site_label_3
_geom_torsion_atom_site_label_4
_geom_torsion
_geom_torsion_publ_flag
C18 S1 C2 C3 -80.6(3) y
S1 C2 C3 S4 -58.0(3) y
C2 C3 S4 C5 -72.4(3) y
C3 S4 C5 C6 -86.3(3) y
S4 C5 C6 O7 65.4(4) y
C5 C6 O7 C8 84.1(4) y
C6 O7 C8 C9 -169.9(3) y
O7 C8 C9 O10 73.6(4) y
C8 C9 O10 C11 -175.4(3) y
C9 O10 C11 C12 173.2(3) y
O10 C11 C12 O13 66.2(5) y
C11 C12 O13 C14 165.8(3) y
C12 O13 C14 C15 79.8(4) y
O13 C14 C15 O16 73.7(5) y
C14 C15 O16 C17 179.7(3) y
C15 O16 C17 C18 84.3(4) y
O16 C17 C18 S1 65.4(4) y
C2 S1 C18 C17 -82.4(3) y
